data_2219683
loop_
_publ_author_name
'Chen, Li-Zhuang'

_publ_section_title
;
 2,2',2''-[Nitrilotris(methylene-<i>p</i>-phenylene)]tribenzonitrile
;
_journal_coeditor_code PV2103
_journal_issue 10
_journal_name_full 'Acta Crystallographica Section E'
_journal_page_first o1980
_journal_paper_doi 10.1107/S1600536808029784
_journal_volume 64
_journal_year 2008
_chemical_formula_iupac 'C42 H30 N4'
_chemical_formula_moiety 'C42 H30 N4'
_chemical_formula_sum 'C42 H30 N4'
_chemical_formula_weight 590.70
_chemical_name_common Tris[4-(2-cyanophenyl)benzyl]amine
_chemical_name_systematic
;
2,2',2''-[Nitrilotris(methylene-p-phenylene)]tribenzonitrile
;
_space_group_IT_number 14
_symmetry_cell_setting monoclinic
_symmetry_space_group_name_Hall '-P 2ybc'
_symmetry_space_group_name_H-M 'P 1 21/c 1'
_atom_sites_solution_hydrogens geom
_atom_sites_solution_primary direct
_atom_sites_solution_secondary difmap
_audit_creation_method SHELXL-97
_cell_angle_alpha 90.00
_cell_angle_beta 94.73(3)
_cell_angle_gamma 90.00
_cell_formula_units_Z 4
_cell_length_a 21.257(4)
_cell_length_b 15.085(3)
_cell_length_c 10.294(2)
_cell_measurement_reflns_used 7512
_cell_measurement_temperature 298(2)
_cell_measurement_theta_max 27.485
_cell_measurement_theta_min 3.1775
_cell_volume 3289.7(11)
_computing_cell_refinement 'CrystalClear (Rigaku, 2005)'
_computing_data_collection 'CrystalClear (Rigaku, 2005)'
_computing_data_reduction 'CrystalClear (Rigaku, 2005)'
_computing_molecular_graphics 'SHELXTL (Sheldrick, 2008)'
_computing_publication_material 'SHELXL97 (Sheldrick, 2008)'
_computing_structure_refinement 'SHELXL97 (Sheldrick, 2008)'
_computing_structure_solution 'SHELXS97 (Sheldrick, 2008)'
_diffrn_ambient_temperature 298(2)
_diffrn_detector_area_resol_mean 13.6612
_diffrn_measured_fraction_theta_full 0.997
_diffrn_measured_fraction_theta_max 0.997
_diffrn_measurement_device_type 'Rigaku Mercury2 (2x2 bin mode)'
_diffrn_measurement_method \w
_diffrn_radiation_monochromator graphite
_diffrn_radiation_source 'fine-focus sealed tube'
_diffrn_radiation_type MoK\a
_diffrn_radiation_wavelength 0.71073
_diffrn_reflns_av_R_equivalents 0.0809
_diffrn_reflns_av_sigmaI/netI 0.0695
_diffrn_reflns_limit_h_max 27
_diffrn_reflns_limit_h_min -27
_diffrn_reflns_limit_k_max 19
_diffrn_reflns_limit_k_min -19
_diffrn_reflns_limit_l_max 13
_diffrn_reflns_limit_l_min -13
_diffrn_reflns_number 32746
_diffrn_reflns_theta_full 27.48
_diffrn_reflns_theta_max 27.48
_diffrn_reflns_theta_min 3.18
_exptl_absorpt_coefficient_mu 0.071
_exptl_absorpt_correction_T_max 0.989
_exptl_absorpt_correction_T_min 0.985
_exptl_absorpt_correction_type multi-scan
_exptl_absorpt_process_details '(CrystalClear; Rigaku, 2005)'
_exptl_crystal_colour Colorless
_exptl_crystal_density_diffrn 1.193
_exptl_crystal_density_method 'not measured'
_exptl_crystal_description Block
_exptl_crystal_F_000 1240
_exptl_crystal_size_max 0.27
_exptl_crystal_size_mid 0.18
_exptl_crystal_size_min 0.15
_refine_diff_density_max 0.171
_refine_diff_density_min -0.238
_refine_ls_extinction_method none
_refine_ls_goodness_of_fit_ref 1.022
_refine_ls_hydrogen_treatment constr
_refine_ls_matrix_type full
_refine_ls_number_parameters 415
_refine_ls_number_reflns 7524
_refine_ls_number_restraints 6
_refine_ls_restrained_S_all 1.027
_refine_ls_R_factor_all 0.1307
_refine_ls_R_factor_gt 0.0651
_refine_ls_shift/su_max 0.000
_refine_ls_shift/su_mean 0.000
_refine_ls_structure_factor_coef Fsqd
_refine_ls_weighting_details 'calc w=1/[\s^2^(Fo^2^)+(0.0804P)^2^+0.198P] where P=(Fo^2^+2Fc^2^)/3'
_refine_ls_weighting_scheme calc
_refine_ls_wR_factor_gt 0.1533
_refine_ls_wR_factor_ref 0.1874
_reflns_number_gt 4007
_reflns_number_total 7524
_reflns_threshold_expression I>2\s(I)
_cod_data_source_file pv2103.cif
_cod_data_source_block I
_cod_original_cell_volume 3289.5(11)
_cod_original_sg_symbol_H-M 'P 21/c'
_cod_database_code 2219683
_cod_database_fobs_code 2219683

loop_
_symmetry_equiv_pos_as_xyz
'x, y, z'
'-x, y+1/2, -z+1/2'
'-x, -y, -z'
'x, -y-1/2, z-1/2'

loop_
_atom_site_type_symbol
_atom_site_label
_atom_site_fract_x
_atom_site_fract_y
_atom_site_fract_z
_atom_site_U_iso_or_equiv
_atom_site_adp_type
_atom_site_calc_flag
_atom_site_refinement_flags
_atom_site_occupancy
C C1 0.10835(14) 0.41593(18) 0.1399(3) 0.0704(7) Uani d . 1
C C2 0.04158(12) 0.40234(15) 0.1365(3) 0.0635(7) Uani d . 1
C C3 0.00882(16) 0.39289(18) 0.0152(3) 0.0819(9) Uani d . 1
H H3A 0.0302 0.3986 -0.0596 0.098 Uiso calc R 1
C C4 -0.05428(19) 0.3753(2) 0.0036(4) 0.0946(11) Uani d . 1
H H4A -0.0759 0.3692 -0.0781 0.114 Uiso calc R 1
C C5 -0.08530(15) 0.3669(2) 0.1143(4) 0.0947(11) Uani d . 1
H H5A -0.1283 0.3546 0.1068 0.114 Uiso calc R 1
C C6 -0.05411(12) 0.37614(18) 0.2376(3) 0.0818(9) Uani d . 1
H H6A -0.0763 0.3695 0.3113 0.098 Uiso calc R 1
C C7 0.01046(11) 0.39535(14) 0.2513(3) 0.0604(7) Uani d . 1
C C8 0.04395(10) 0.40436(15) 0.3830(3) 0.0576(6) Uani d . 1
C C9 0.08923(11) 0.46989(15) 0.4118(3) 0.0613(7) Uani d . 1
H H9A 0.0968 0.5120 0.3489 0.074 Uiso calc R 1
C C10 0.12276(11) 0.47328(16) 0.5310(3) 0.0623(7) Uani d . 1
H H10A 0.1529 0.5175 0.5470 0.075 Uiso calc R 1
C C11 0.11309(11) 0.41278(15) 0.6284(2) 0.0559(6) Uani d . 1
C C12 0.06633(12) 0.35033(17) 0.6025(3) 0.0706(7) Uani d . 1
H H12A 0.0572 0.3105 0.6673 0.085 Uiso calc R 1
C C13 0.03285(12) 0.34602(17) 0.4821(3) 0.0720(8) Uani d . 1
H H13A 0.0020 0.3027 0.4671 0.086 Uiso calc R 1
C C14 0.15284(11) 0.41551(17) 0.7558(2) 0.0621(7) Uani d . 1
H H14A 0.1525 0.4752 0.7909 0.074 Uiso calc R 1
H H14B 0.1348 0.3762 0.8174 0.074 Uiso calc R 1
C C15 0.25982(12) 0.41470(14) 0.8554(2) 0.0545(6) Uani d . 1
H H15A 0.3000 0.3845 0.8533 0.065 Uiso calc R 1
H H15B 0.2409 0.3958 0.9334 0.065 Uiso calc R 1
C C16 0.27119(10) 0.51310(14) 0.8625(2) 0.0499(6) Uani d . 1
C C17 0.29125(16) 0.55906(17) 0.7584(2) 0.0854(9) Uani d . 1
H H17A 0.2969 0.5288 0.6815 0.103 Uiso calc R 1
C C18 0.30323(16) 0.64887(17) 0.7647(2) 0.0843(9) Uani d . 1
H H18A 0.3166 0.6781 0.6923 0.101 Uiso calc R 1
C C19 0.29559(10) 0.69558(14) 0.8768(2) 0.0471(5) Uani d . 1
C C20 0.27620(13) 0.64986(16) 0.9803(2) 0.0674(7) Uani d . 1
H H20A 0.2710 0.6800 1.0575 0.081 Uiso calc R 1
C C21 0.26400(12) 0.56002(16) 0.9737(2) 0.0641(7) Uani d . 1
H H21A 0.2507 0.5310 1.0463 0.077 Uiso calc R 1
C C22 0.31100(10) 0.79189(13) 0.8858(2) 0.0458(5) Uani d . 1
C C23 0.37045(12) 0.82099(15) 0.9309(2) 0.0615(7) Uani d . 1
H H23A 0.4012 0.7794 0.9571 0.074 Uiso calc R 1
C C24 0.38549(13) 0.90998(16) 0.9382(2) 0.0641(7) Uani d . 1
H H24A 0.4260 0.9275 0.9682 0.077 Uiso calc R 1
C C25 0.34097(13) 0.97222(16) 0.9014(2) 0.0601(6) Uani d . 1
H H25A 0.3511 1.0322 0.9065 0.072 Uiso calc R 1
C C26 0.28152(13) 0.94626(15) 0.8570(3) 0.0657(7) Uani d . 1
H H26A 0.2512 0.9886 0.8318 0.079 Uiso calc R 1
C C27 0.26623(11) 0.85714(15) 0.8493(2) 0.0556(6) Uani d . 1
C C28 0.20387(15) 0.83188(18) 0.8029(3) 0.0873(10) Uani d . 1
C C29 0.22125(11) 0.29298(14) 0.7186(2) 0.0548(6) Uani d . 1
H H29A 0.1867 0.2761 0.6561 0.066 Uiso calc R 1
H H29B 0.2154 0.2627 0.7998 0.066 Uiso calc R 1
C C30 0.28224(10) 0.26225(13) 0.6692(2) 0.0456(5) Uani d . 1
C C31 0.31594(11) 0.31379(14) 0.5885(2) 0.0570(6) Uani d . 1
H H31A 0.3017 0.3707 0.5672 0.068 Uiso calc R 1
C C32 0.37013(11) 0.28319(15) 0.5387(2) 0.0572(6) Uani d . 1
H H32A 0.3920 0.3197 0.4852 0.069 Uiso calc R 1
C C33 0.39231(10) 0.19792(14) 0.5679(2) 0.0455(5) Uani d . 1
C C34 0.35817(10) 0.14595(13) 0.6485(2) 0.0472(5) Uani d . 1
H H34A 0.3717 0.0886 0.6689 0.057 Uiso calc R 1
C C35 0.30462(10) 0.17814(13) 0.6985(2) 0.0473(5) Uani d . 1
H H35A 0.2830 0.1423 0.7534 0.057 Uiso calc R 1
C C36 0.44926(10) 0.16442(13) 0.5103(2) 0.0480(5) Uani d . 1
C C37 0.45515(12) 0.17505(16) 0.3787(3) 0.0653(7) Uani d . 1
H H37A 0.4230 0.2033 0.3276 0.078 Uiso calc R 1
C C38 0.50730(14) 0.14503(19) 0.3209(3) 0.0791(8) Uani d . 1
H H38A 0.5099 0.1531 0.2319 0.095 Uiso calc R 1
C C39 0.55515(13) 0.10347(17) 0.3934(3) 0.0745(8) Uani d . 1
H H39A 0.5903 0.0836 0.3539 0.089 Uiso calc R 1
C C40 0.55158(11) 0.09101(15) 0.5233(3) 0.0654(7) Uani d . 1
H H40A 0.5842 0.0625 0.5726 0.078 Uiso calc R 1
C C41 0.49847(11) 0.12139(14) 0.5828(2) 0.0568(5) Uani d U 1
C C42 0.49593(11) 0.10864(16) 0.7198(3) 0.0615(5) Uani d U 1
N N1 0.21846(8) 0.38865(11) 0.74051(18) 0.0498(5) Uani d . 1
N N2 0.49418(13) 0.09735(19) 0.8305(3) 0.1000(9) Uani d . 1
N N3 0.15370(15) 0.8150(2) 0.7631(4) 0.1453(15) Uani d . 1
N N4 0.16140(12) 0.42632(19) 0.1407(3) 0.0936(8) Uani d . 1

loop_
_atom_site_aniso_label
_atom_site_aniso_U_11
_atom_site_aniso_U_22
_atom_site_aniso_U_33
_atom_site_aniso_U_12
_atom_site_aniso_U_13
_atom_site_aniso_U_23
C1 0.0622(18) 0.0750(18) 0.0733(19) 0.0106(14) 0.0013(15) 0.0096(14)
C2 0.0589(16) 0.0502(14) 0.0784(19) 0.0069(11) -0.0127(14) 0.0018(13)
C3 0.087(2) 0.0690(18) 0.085(2) 0.0123(15) -0.0181(18) -0.0046(15)
C4 0.099(3) 0.074(2) 0.103(3) 0.0135(18) -0.039(2) -0.0101(19)
C5 0.0617(19) 0.0684(19) 0.147(3) 0.0030(14) -0.036(2) -0.016(2)
C6 0.0502(16) 0.0723(18) 0.120(3) -0.0008(13) -0.0081(17) -0.0153(17)
C7 0.0466(14) 0.0420(13) 0.090(2) 0.0037(10) -0.0076(14) -0.0032(13)
C8 0.0431(13) 0.0496(14) 0.0794(18) 0.0033(10) 0.0015(12) -0.0006(13)
C9 0.0587(15) 0.0525(14) 0.0719(18) -0.0067(11) 0.0006(13) 0.0012(12)
C10 0.0579(15) 0.0548(15) 0.0735(17) -0.0081(11) 0.0006(13) -0.0027(13)
C11 0.0484(14) 0.0508(13) 0.0690(17) 0.0086(11) 0.0072(12) -0.0049(12)
C12 0.0631(17) 0.0680(17) 0.081(2) -0.0004(13) 0.0092(15) 0.0131(14)
C13 0.0562(16) 0.0610(16) 0.098(2) -0.0108(12) 0.0009(15) 0.0044(15)
C14 0.0620(15) 0.0597(15) 0.0654(17) 0.0130(12) 0.0105(13) -0.0061(12)
C15 0.0695(15) 0.0446(13) 0.0489(14) 0.0077(11) 0.0013(12) 0.0008(10)
C16 0.0570(14) 0.0471(13) 0.0448(13) 0.0072(10) -0.0003(11) 0.0001(11)
C17 0.164(3) 0.0500(15) 0.0443(15) -0.0021(17) 0.0204(17) -0.0055(12)
C18 0.160(3) 0.0517(15) 0.0433(15) -0.0013(17) 0.0203(17) 0.0055(12)
C19 0.0521(13) 0.0433(12) 0.0455(13) 0.0053(10) 0.0019(10) -0.0014(10)
C20 0.095(2) 0.0570(15) 0.0540(15) -0.0191(14) 0.0294(14) -0.0129(12)
C21 0.0887(19) 0.0570(15) 0.0497(15) -0.0178(13) 0.0238(13) -0.0036(12)
C22 0.0552(14) 0.0427(12) 0.0398(12) 0.0043(10) 0.0065(10) 0.0018(10)
C23 0.0617(16) 0.0504(14) 0.0714(17) 0.0070(11) -0.0006(13) 0.0010(12)
C24 0.0655(16) 0.0589(15) 0.0668(17) -0.0075(12) -0.0024(13) -0.0009(13)
C25 0.0798(18) 0.0471(13) 0.0539(15) -0.0019(13) 0.0085(13) -0.0008(11)
C26 0.0755(18) 0.0463(14) 0.0756(18) 0.0130(12) 0.0075(15) 0.0111(12)
C27 0.0554(14) 0.0511(14) 0.0593(15) 0.0034(11) -0.0005(12) 0.0082(11)
C28 0.072(2) 0.0641(17) 0.122(3) 0.0005(15) -0.0199(19) 0.0240(17)
C29 0.0571(14) 0.0423(12) 0.0657(16) 0.0014(10) 0.0088(12) -0.0032(11)
C30 0.0530(13) 0.0381(11) 0.0450(12) -0.0003(9) 0.0009(10) -0.0029(10)
C31 0.0697(16) 0.0384(12) 0.0647(16) 0.0147(11) 0.0157(13) 0.0077(11)
C32 0.0686(16) 0.0444(13) 0.0602(15) 0.0089(11) 0.0152(12) 0.0098(11)
C33 0.0513(13) 0.0408(12) 0.0432(12) 0.0048(9) -0.0032(10) -0.0014(10)
C34 0.0523(13) 0.0342(11) 0.0538(14) 0.0033(9) -0.0034(11) 0.0021(10)
C35 0.0535(13) 0.0385(11) 0.0496(13) -0.0032(10) 0.0018(10) 0.0026(10)
C36 0.0501(13) 0.0379(11) 0.0556(14) 0.0018(9) 0.0020(11) -0.0032(10)
C37 0.0677(16) 0.0667(16) 0.0630(17) 0.0152(13) 0.0139(13) 0.0042(13)
C38 0.082(2) 0.0767(19) 0.082(2) 0.0141(16) 0.0280(17) 0.0019(15)
C39 0.0667(18) 0.0627(17) 0.097(2) 0.0042(13) 0.0250(17) -0.0140(16)
C40 0.0468(14) 0.0489(14) 0.099(2) 0.0018(10) -0.0033(14) -0.0088(14)
C41 0.0529(11) 0.0468(10) 0.0684(12) 0.0022(9) -0.0103(11) -0.0051(10)
C42 0.0559(11) 0.0533(11) 0.0723(13) 0.0054(9) -0.0128(11) -0.0034(11)
N1 0.0548(11) 0.0409(10) 0.0530(11) 0.0087(8) 0.0009(9) -0.0067(8)
N2 0.093(2) 0.125(2) 0.0771(19) 0.0226(15) -0.0209(15) 0.0079(16)
N3 0.086(2) 0.113(2) 0.225(4) -0.0195(17) -0.059(2) 0.054(2)
N4 0.0671(17) 0.121(2) 0.094(2) 0.0082(15) 0.0118(15) 0.0107(16)

loop_
_atom_type_symbol
_atom_type_description
_atom_type_scat_dispersion_real
_atom_type_scat_dispersion_imag
_atom_type_scat_source
C C 0.0033 0.0016 'International Tables Vol C Tables 4.2.6.8 and 6.1.1.4'
H H 0.0000 0.0000 'International Tables Vol C Tables 4.2.6.8 and 6.1.1.4'
N N 0.0061 0.0033 'International Tables Vol C Tables 4.2.6.8 and 6.1.1.4'

loop_
_geom_angle_atom_site_label_1
_geom_angle_atom_site_label_2
_geom_angle_atom_site_label_3
_geom_angle
N4 C1 C2 179.0(3)
C3 C2 C7 120.9(3)
C3 C2 C1 117.4(3)
C7 C2 C1 121.7(2)
C4 C3 C2 121.1(3)
C4 C3 H3A 119.5
C2 C3 H3A 119.5
C3 C4 C5 119.0(3)
C3 C4 H4A 120.5
C5 C4 H4A 120.5
C4 C5 C6 121.7(3)
C4 C5 H5A 119.2
C6 C5 H5A 119.2
C5 C6 C7 120.2(3)
C5 C6 H6A 119.9
C7 C6 H6A 119.9
C6 C7 C2 117.2(3)
C6 C7 C8 120.3(3)
C2 C7 C8 122.5(2)
C13 C8 C9 116.9(2)
C13 C8 C7 121.1(2)
C9 C8 C7 121.9(2)
C10 C9 C8 121.1(2)
C10 C9 H9A 119.5
C8 C9 H9A 119.5
C9 C10 C11 121.8(2)
C9 C10 H10A 119.1
C11 C10 H10A 119.1
C12 C11 C10 117.3(2)
C12 C11 C14 122.1(2)
C10 C11 C14 120.5(2)
C13 C12 C11 121.0(3)
C13 C12 H12A 119.5
C11 C12 H12A 119.5
C12 C13 C8 121.8(2)
C12 C13 H13A 119.1
C8 C13 H13A 119.1
N1 C14 C11 111.64(19)
N1 C14 H14A 109.3
C11 C14 H14A 109.3
N1 C14 H14B 109.3
C11 C14 H14B 109.3
H14A C14 H14B 108.0
N1 C15 C16 112.73(17)
N1 C15 H15A 109.0
C16 C15 H15A 109.0
N1 C15 H15B 109.0
C16 C15 H15B 109.0
H15A C15 H15B 107.8
C21 C16 C17 117.1(2)
C21 C16 C15 121.6(2)
C17 C16 C15 121.3(2)
C16 C17 C18 121.8(2)
C16 C17 H17A 119.1
C18 C17 H17A 119.1
C19 C18 C17 120.6(2)
C19 C18 H18A 119.7
C17 C18 H18A 119.7
C20 C19 C18 117.5(2)
C20 C19 C22 121.6(2)
C18 C19 C22 120.8(2)
C19 C20 C21 121.8(2)
C19 C20 H20A 119.1
C21 C20 H20A 119.1
C16 C21 C20 121.1(2)
C16 C21 H21A 119.5
C20 C21 H21A 119.5
C23 C22 C27 116.7(2)
C23 C22 C19 121.39(19)
C27 C22 C19 121.9(2)
C24 C23 C22 121.9(2)
C24 C23 H23A 119.0
C22 C23 H23A 119.0
C25 C24 C23 120.1(2)
C25 C24 H24A 119.9
C23 C24 H24A 119.9
C24 C25 C26 119.8(2)
C24 C25 H25A 120.1
C26 C25 H25A 120.1
C25 C26 C27 120.3(2)
C25 C26 H26A 119.9
C27 C26 H26A 119.9
C26 C27 C22 121.1(2)
C26 C27 C28 119.1(2)
C22 C27 C28 119.7(2)
N3 C28 C27 177.1(3)
N1 C29 C30 113.78(18)
N1 C29 H29A 108.8
C30 C29 H29A 108.8
N1 C29 H29B 108.8
C30 C29 H29B 108.8
H29A C29 H29B 107.7
C35 C30 C31 117.6(2)
C35 C30 C29 120.0(2)
C31 C30 C29 122.31(19)
C32 C31 C30 121.8(2)
C32 C31 H31A 119.1
C30 C31 H31A 119.1
C31 C32 C33 120.4(2)
C31 C32 H32A 119.8
C33 C32 H32A 119.8
C34 C33 C32 117.8(2)
C34 C33 C36 122.11(19)
C32 C33 C36 120.1(2)
C35 C34 C33 120.90(19)
C35 C34 H34A 119.6
C33 C34 H34A 119.6
C34 C35 C30 121.6(2)
C34 C35 H35A 119.2
C30 C35 H35A 119.2
C37 C36 C41 117.1(2)
C37 C36 C33 119.8(2)
C41 C36 C33 123.1(2)
C38 C37 C36 121.8(3)
C38 C37 H37A 119.1
C36 C37 H37A 119.1
C39 C38 C37 120.4(3)
C39 C38 H38A 119.8
C37 C38 H38A 119.8
C40 C39 C38 120.2(3)
C40 C39 H39A 119.9
C38 C39 H39A 119.9
C39 C40 C41 119.8(2)
C39 C40 H40A 120.1
C41 C40 H40A 120.1
C36 C41 C40 120.8(2)
C36 C41 C42 120.2(2)
C40 C41 C42 118.9(2)
N2 C42 C41 179.2(3)
C29 N1 C15 111.04(17)
C29 N1 C14 109.79(17)
C15 N1 C14 110.46(18)

loop_
_geom_bond_atom_site_label_1
_geom_bond_atom_site_label_2
_geom_bond_distance
C1 N4 1.138(3)
C1 C2 1.432(4)
C2 C3 1.386(4)
C2 C7 1.406(4)
C3 C4 1.363(4)
C3 H3A 0.9300
C4 C5 1.368(5)
C4 H4A 0.9300
C5 C6 1.390(4)
C5 H5A 0.9300
C6 C7 1.399(3)
C6 H6A 0.9300
C7 C8 1.485(4)
C8 C13 1.382(4)
C8 C9 1.394(3)
C9 C10 1.369(3)
C9 H9A 0.9300
C10 C11 1.383(3)
C10 H10A 0.9300
C11 C12 1.379(3)
C11 C14 1.501(3)
C12 C13 1.379(4)
C12 H12A 0.9300
C13 H13A 0.9300
C14 N1 1.473(3)
C14 H14A 0.9700
C14 H14B 0.9700
C15 N1 1.468(3)
C15 C16 1.505(3)
C15 H15A 0.9700
C15 H15B 0.9700
C16 C21 1.365(3)
C16 C17 1.374(3)
C17 C18 1.379(3)
C17 H17A 0.9300
C18 C19 1.373(3)
C18 H18A 0.9300
C19 C20 1.361(3)
C19 C22 1.490(3)
C20 C21 1.380(3)
C20 H20A 0.9300
C21 H21A 0.9300
C22 C23 1.381(3)
C22 C27 1.399(3)
C23 C24 1.381(3)
C23 H23A 0.9300
C24 C25 1.364(3)
C24 H24A 0.9300
C25 C26 1.365(3)
C25 H25A 0.9300
C26 C27 1.384(3)
C26 H26A 0.9300
C27 C28 1.424(4)
C28 N3 1.139(4)
C29 N1 1.463(3)
C29 C30 1.504(3)
C29 H29A 0.9700
C29 H29B 0.9700
C30 C35 1.380(3)
C30 C31 1.380(3)
C31 C32 1.379(3)
C31 H31A 0.9300
C32 C33 1.394(3)
C32 H32A 0.9300
C33 C34 1.388(3)
C33 C36 1.480(3)
C34 C35 1.376(3)
C34 H34A 0.9300
C35 H35A 0.9300
C36 C37 1.380(3)
C36 C41 1.394(3)
C37 C38 1.377(3)
C37 H37A 0.9300
C38 C39 1.364(4)
C38 H38A 0.9300
C39 C40 1.358(4)
C39 H39A 0.9300
C40 C41 1.405(3)
C40 H40A 0.9300
C41 C42 1.429(4)
C42 N2 1.156(3)

loop_
_geom_hbond_atom_site_label_D
_geom_hbond_atom_site_label_H
_geom_hbond_atom_site_label_A
_geom_hbond_site_symmetry_A
_geom_hbond_distance_DH
_geom_hbond_distance_HA
_geom_hbond_distance_DA
_geom_hbond_angle_DHA
C4 H4A N3 2_545 0.93 2.55 3.446(5) 161.7
C24 H24A N2 3_667 0.93 2.59 3.350(4) 138.7

loop_
_cod_related_entry_id
_cod_related_entry_database
_cod_related_entry_code
1 ChemSpider 24740790
